data_7203025
loop_
_publ_author_name
'Deacon, Glen B.'
'Hein, Stefanie'
'Junk, Peter C.'
'J\"ustel, Thomas'
'Lee, Winnie'
'Turner, David R.'

_publ_section_title
;
 Structural variations in rare earth benzoate complexes : Part II.
 Yttrium and terbium
;
_journal_issue 11
_journal_name_full CrystEngComm
_journal_page_first 1110
_journal_paper_doi 10.1039/b708589c
_journal_volume 9
_journal_year 2007
_chemical_formula_moiety C23H21O7S1Y1
_chemical_formula_sum 'C23 H21 O7 S Y'
_chemical_formula_weight 530.37
_chemical_name_common '[Y(BA)3(DMSO)]n'
_chemical_name_systematic
;
poly[tris(benzoato)(dimethylsulphoxide)yttrium(III)]
;
_space_group_IT_number 86
_symmetry_cell_setting tetragonal
_symmetry_space_group_name_Hall '-P 4bc'
_symmetry_space_group_name_H-M 'P 42/n :2'
_atom_sites_solution_hydrogens geom
_atom_sites_solution_primary direct
_atom_sites_solution_secondary difmap
_audit_creation_method SHELXL-97
_cell_angle_alpha 90.00
_cell_angle_beta 90.00
_cell_angle_gamma 90.00
_cell_formula_units_Z 8
_cell_length_a 22.2733(12)
_cell_length_b 22.2733(12)
_cell_length_c 8.9917(3)
_cell_measurement_temperature 123(2)
_cell_volume 4460.8(4)
_computing_cell_refinement 'DENZO-SMN (Otwinowski & Minor, 1997)'
_computing_data_collection 'Collect (Hooft, 1999)'
_computing_data_reduction 'DENZO-SMN (Otwinowski & Minor, 1997)'
_computing_molecular_graphics 'X-Seed (Barbour, 1999)'
_computing_publication_material 'CIFTAB (Sheldrick, 1997)'
_computing_structure_refinement 'SHELXL-97 (Sheldrick, 1997)'
_computing_structure_solution 'SHELXS-97 (Sheldrick, 1990)'
_diffrn_ambient_temperature 123(2)
_diffrn_measured_fraction_theta_full 0.999
_diffrn_measured_fraction_theta_max 0.999
_diffrn_measurement_device_type 'Nonius KappaCCD'
_diffrn_measurement_method 'phi and omega scans'
_diffrn_radiation_monochromator graphite
_diffrn_radiation_source 'fine-focus sealed tube'
_diffrn_radiation_type MoK\a
_diffrn_radiation_wavelength 0.71073
_diffrn_reflns_av_R_equivalents 0.1452
_diffrn_reflns_av_sigmaI/netI 0.1101
_diffrn_reflns_limit_h_max 27
_diffrn_reflns_limit_h_min -28
_diffrn_reflns_limit_k_max 22
_diffrn_reflns_limit_k_min -28
_diffrn_reflns_limit_l_max 11
_diffrn_reflns_limit_l_min -11
_diffrn_reflns_number 36895
_diffrn_reflns_theta_full 27.49
_diffrn_reflns_theta_max 27.49
_diffrn_reflns_theta_min 0.91
_exptl_absorpt_coefficient_mu 2.751
_exptl_absorpt_correction_T_max 0.7020
_exptl_absorpt_correction_T_min 0.4372
_exptl_absorpt_correction_type empirical
_exptl_absorpt_process_details SORTAV
_exptl_crystal_colour colourless
_exptl_crystal_density_diffrn 1.579
_exptl_crystal_density_method 'not measured'
_exptl_crystal_description block
_exptl_crystal_F_000 2160
_exptl_crystal_size_max 0.35
_exptl_crystal_size_mid 0.24
_exptl_crystal_size_min 0.13
_refine_diff_density_max 0.435
_refine_diff_density_min -0.467
_refine_diff_density_rms 0.107
_refine_ls_extinction_method none
_refine_ls_goodness_of_fit_ref 0.998
_refine_ls_hydrogen_treatment constr
_refine_ls_matrix_type full
_refine_ls_number_parameters 318
_refine_ls_number_reflns 5114
_refine_ls_number_restraints 36
_refine_ls_restrained_S_all 0.996
_refine_ls_R_factor_all 0.0917
_refine_ls_R_factor_gt 0.0456
_refine_ls_shift/su_max 0.002
_refine_ls_shift/su_mean 0.000
_refine_ls_structure_factor_coef Fsqd
_refine_ls_weighting_details 'calc w=1/[\s^2^(Fo^2^)+(0.0257P)^2^+0.0000P] where P=(Fo^2^+2Fc^2^)/3'
_refine_ls_weighting_scheme calc
_refine_ls_wR_factor_gt 0.0661
_refine_ls_wR_factor_ref 0.0741
_reflns_number_gt 3597
_reflns_number_total 5114
_reflns_threshold_expression >2sigma(I)
_cod_data_source_file b708589c.txt
_cod_data_source_block 1a
_cod_depositor_comments
;
The following automatic conversions were performed:
'_exptl_absorpt_correction_type' value 'Empirical' changed to 'empirical'
according to '/home/saulius/struct/CIF-dictionaries/cif_core.dic'
dictionary named 'cif_core.dic' version 2.4.1 from 2010-06-29.

Automatic conversion script
Id: cif_fix_enum 1527 2010-12-29 10:47:43Z saulius 
;
_cod_original_sg_symbol_H-M P42/n
_cod_original_formula_sum C23H21O7S1Y1
_cod_database_code 7203025

loop_
_symmetry_equiv_pos_as_xyz
'x, y, z'
'-y, x+1/2, z+1/2'
'-x+1/2, -y+1/2, z'
'y+1/2, -x, z+1/2'
'-x, -y, -z'
'y, -x-1/2, -z-1/2'
'x-1/2, y-1/2, -z'
'-y-1/2, x, -z-1/2'

loop_
_atom_site_label
_atom_site_type_symbol
_atom_site_fract_x
_atom_site_fract_y
_atom_site_fract_z
_atom_site_U_iso_or_equiv
_atom_site_adp_type
_atom_site_occupancy
_atom_site_symmetry_multiplicity
_atom_site_calc_flag
_atom_site_refinement_flags
_atom_site_disorder_assembly
_atom_site_disorder_group
Y1 Y -0.004486(17) 0.471475(16) 0.22475(3) 0.01070(9) Uani 1 1 d . . .
O1 O -0.05960(11) 0.47083(13) 0.4376(3) 0.0168(6) Uani 1 1 d . . .
C1 C -0.09504(15) 0.5034(2) 0.5114(4) 0.0139(8) Uani 1 1 d U . .
S1A S 0.03188(9) 0.33005(8) 0.38514(18) 0.0202(6) Uani 0.576(3) 1 d P A 1
S1B S -0.02522(14) 0.33797(12) 0.4290(3) 0.0265(9) Uani 0.424(3) 1 d P A 2
O2 O -0.07847(11) 0.53648(12) 0.6190(3) 0.0163(6) Uani 1 1 d . . .
C2 C -0.16078(15) 0.5017(2) 0.4774(4) 0.0136(8) Uani 1 1 d U . .
O3 O -0.07296(13) 0.43131(13) 0.0641(3) 0.0162(7) Uani 1 1 d . . .
C3 C -0.18319(18) 0.45864(19) 0.3781(4) 0.0217(11) Uani 1 1 d . . .
H3 H -0.1567 0.4317 0.3293 0.026 Uiso 1 1 calc R . .
O4 O -0.05105(11) 0.44301(12) -0.1781(3) 0.0179(7) Uani 1 1 d . . .
C4 C -0.2443(2) 0.4558(2) 0.3520(5) 0.0336(13) Uani 1 1 d . . .
H4 H -0.2597 0.4266 0.2851 0.040 Uiso 1 1 calc R . .
O5 O 0.05795(12) 0.44018(13) 0.0437(3) 0.0172(7) Uani 1 1 d . . .
C5 C -0.28288(18) 0.4945(3) 0.4211(4) 0.0336(12) Uani 1 1 d . . .
H5 H -0.3248 0.4916 0.4035 0.040 Uiso 1 1 calc R . .
O6 O 0.07711(11) 0.45296(12) -0.1959(3) 0.0151(6) Uani 1 1 d . . .
C6 C -0.2608(2) 0.5377(2) 0.5164(4) 0.0334(13) Uani 1 1 d . . .
H6 H -0.2875 0.5655 0.5617 0.040 Uiso 1 1 calc R . .
O7 O -0.00501(13) 0.37007(11) 0.2892(3) 0.0201(6) Uani 1 1 d . . .
C7 C -0.19934(19) 0.5407(2) 0.5466(4) 0.0252(11) Uani 1 1 d . . .
H7 H -0.1844 0.5697 0.6147 0.030 Uiso 1 1 calc R . .
C8 C -0.08263(18) 0.42311(17) -0.0738(4) 0.0105(9) Uani 1 1 d . . .
C9 C -0.13797(17) 0.38727(18) -0.1109(4) 0.0122(9) Uani 1 1 d . . .
C10 C -0.15762(17) 0.38329(16) -0.2569(4) 0.0152(9) Uani 1 1 d . . .
H10 H -0.1342 0.4004 -0.3343 0.018 Uiso 1 1 calc R . .
C11 C -0.21090(19) 0.35479(17) -0.2907(4) 0.0198(10) Uani 1 1 d . . .
H11 H -0.2245 0.3534 -0.3908 0.024 Uiso 1 1 calc R . .
C12 C -0.24458(19) 0.32825(18) -0.1790(5) 0.0249(11) Uani 1 1 d . . .
H12 H -0.2814 0.3089 -0.2020 0.030 Uiso 1 1 calc R . .
C13 C -0.2239(2) 0.3302(2) -0.0317(5) 0.0260(11) Uani 1 1 d . . .
H13 H -0.2460 0.3112 0.0454 0.031 Uiso 1 1 calc R . .
C14 C -0.17147(18) 0.36003(18) -0.0002(4) 0.0175(9) Uani 1 1 d . . .
H14 H -0.1579 0.3620 0.0999 0.021 Uiso 1 1 calc R . .
C15 C 0.08968(18) 0.43268(18) -0.0698(4) 0.0137(10) Uani 1 1 d . . .
C16 C 0.14640(17) 0.39627(17) -0.0526(4) 0.0134(9) Uani 1 1 d . . .
C17 C 0.16168(18) 0.37194(18) 0.0847(4) 0.0183(9) Uani 1 1 d . . .
H17 H 0.1356 0.3768 0.1674 0.022 Uiso 1 1 calc R . .
C18 C 0.2150(2) 0.34057(19) 0.1007(5) 0.0273(11) Uani 1 1 d . . .
H18 H 0.2257 0.3241 0.1945 0.033 Uiso 1 1 calc R . .
C19 C 0.25236(19) 0.3333(2) -0.0198(5) 0.0296(12) Uani 1 1 d . . .
H19 H 0.2888 0.3118 -0.0081 0.035 Uiso 1 1 calc R . .
C20 C 0.23796(18) 0.35671(19) -0.1569(5) 0.0245(11) Uani 1 1 d . . .
H20 H 0.2641 0.3514 -0.2393 0.029 Uiso 1 1 calc R . .
C21 C 0.18459(18) 0.38814(17) -0.1726(4) 0.0186(10) Uani 1 1 d . . .
H21 H 0.1741 0.4043 -0.2669 0.022 Uiso 1 1 calc R . .
C22A C 0.0171(6) 0.3537(7) 0.5736(16) 0.015(3) Uani 0.576(3) 1 d PU A 1
H22A H 0.0364 0.3927 0.5916 0.022 Uiso 0.576(3) 1 calc PR A 1
H22B H 0.0333 0.3239 0.6431 0.022 Uiso 0.576(3) 1 calc PR A 1
H22C H -0.0263 0.3575 0.5886 0.022 Uiso 0.576(3) 1 calc PR A 1
C22B C 0.0339(8) 0.3536(11) 0.569(3) 0.025(5) Uani 0.424(3) 1 d PU A 2
H22D H 0.0305 0.3953 0.6026 0.038 Uiso 0.424(3) 1 calc PR A 2
H22E H 0.0735 0.3472 0.5241 0.038 Uiso 0.424(3) 1 calc PR A 2
H22F H 0.0289 0.3265 0.6539 0.038 Uiso 0.424(3) 1 calc PR A 2
C23A C -0.0069(6) 0.2623(5) 0.3936(15) 0.006(3) Uani 0.576(3) 1 d PU A 1
H23A H -0.0062 0.2430 0.2957 0.009 Uiso 0.576(3) 1 calc PR A 1
H23B H -0.0486 0.2699 0.4230 0.009 Uiso 0.576(3) 1 calc PR A 1
H23C H 0.0121 0.2359 0.4669 0.009 Uiso 0.576(3) 1 calc PR A 1
C23B C -0.0059(15) 0.2613(13) 0.413(3) 0.072(11) Uani 0.424(3) 1 d PU A 2
H23D H -0.0294 0.2430 0.3324 0.108 Uiso 0.424(3) 1 calc PR A 2
H23E H -0.0145 0.2407 0.5065 0.108 Uiso 0.424(3) 1 calc PR A 2
H23F H 0.0370 0.2577 0.3898 0.108 Uiso 0.424(3) 1 calc PR A 2

loop_
_atom_site_aniso_label
_atom_site_aniso_U_11
_atom_site_aniso_U_22
_atom_site_aniso_U_33
_atom_site_aniso_U_23
_atom_site_aniso_U_13
_atom_site_aniso_U_12
Y1 0.0092(2) 0.0134(2) 0.00957(14) -0.00029(15) -0.00034(16) 0.0006(2)
O1 0.0126(15) 0.0247(16) 0.0130(14) 0.0024(13) 0.0038(11) 0.0017(14)
C1 0.0113(19) 0.0155(19) 0.0148(19) 0.0097(18) 0.0009(16) -0.004(2)
S1A 0.0219(13) 0.0199(11) 0.0187(10) 0.0012(8) 0.0001(9) 0.0013(10)
S1B 0.0283(19) 0.0209(16) 0.0304(16) 0.0001(11) 0.0057(14) -0.0002(14)
O2 0.0125(15) 0.0232(17) 0.0133(14) -0.0010(13) -0.0041(11) -0.0010(13)
C2 0.0127(19) 0.021(2) 0.0075(17) 0.0111(19) -0.0012(15) -0.003(2)
O3 0.0188(16) 0.0170(16) 0.0129(14) -0.0019(12) -0.0057(12) -0.0013(13)
C3 0.017(3) 0.021(3) 0.026(2) 0.005(2) -0.0050(19) -0.005(2)
O4 0.0130(15) 0.0227(16) 0.0182(14) -0.0021(13) 0.0066(12) -0.0023(13)
C4 0.030(3) 0.039(3) 0.032(3) 0.005(2) -0.014(2) -0.018(3)
O5 0.0120(16) 0.0280(18) 0.0114(14) -0.0023(13) 0.0028(12) 0.0035(13)
C5 0.009(2) 0.066(4) 0.025(2) 0.012(3) -0.0023(19) -0.008(3)
O6 0.0153(16) 0.0192(17) 0.0108(14) 0.0000(12) 0.0013(11) -0.0006(12)
C6 0.017(3) 0.063(4) 0.020(2) 0.006(2) 0.0069(19) 0.017(3)
O7 0.0276(16) 0.0153(14) 0.0174(13) 0.0029(11) -0.0048(14) 0.0028(14)
C7 0.019(3) 0.039(3) 0.018(2) 0.001(2) -0.0016(19) 0.006(2)
C8 0.014(2) 0.002(2) 0.015(2) -0.0003(17) -0.0046(19) 0.0025(19)
C9 0.012(2) 0.011(2) 0.014(2) 0.0038(17) -0.0004(18) 0.0026(18)
C10 0.022(2) 0.010(2) 0.014(2) -0.0006(16) -0.0033(17) -0.0015(17)
C11 0.027(3) 0.016(2) 0.017(2) -0.0054(18) -0.009(2) 0.000(2)
C12 0.017(2) 0.017(2) 0.041(3) -0.002(2) -0.008(2) -0.007(2)
C13 0.028(3) 0.024(3) 0.027(3) 0.003(2) 0.002(2) -0.009(2)
C14 0.019(3) 0.021(3) 0.013(2) 0.0004(18) -0.0043(18) -0.0028(19)
C15 0.011(2) 0.009(2) 0.021(2) -0.0048(19) 0.0011(19) -0.0082(19)
C16 0.013(2) 0.010(2) 0.018(2) -0.0020(18) -0.0009(18) -0.0002(18)
C17 0.015(2) 0.021(3) 0.020(2) 0.0040(19) -0.0055(19) 0.000(2)
C18 0.026(3) 0.026(3) 0.030(3) 0.014(2) -0.010(2) -0.002(2)
C19 0.010(3) 0.025(3) 0.054(3) 0.001(2) -0.008(2) -0.001(2)
C20 0.016(3) 0.021(3) 0.036(3) -0.006(2) 0.005(2) 0.005(2)
C21 0.020(3) 0.015(2) 0.021(2) -0.0012(19) 0.0015(19) 0.0009(19)
C22A 0.014(5) 0.017(4) 0.013(4) 0.002(3) -0.005(4) -0.007(4)
C22B 0.027(7) 0.028(6) 0.020(6) 0.000(4) 0.002(5) 0.001(5)
C23A 0.011(4) 0.002(4) 0.005(3) 0.000(2) 0.002(3) 0.001(3)
C23B 0.071(11) 0.070(11) 0.076(12) 0.000(5) -0.001(5) 0.000(5)

loop_
_atom_type_symbol
_atom_type_description
_atom_type_scat_dispersion_real
_atom_type_scat_dispersion_imag
_atom_type_scat_source
C C 0.0033 0.0016 'International Tables Vol C Tables 4.2.6.8 and 6.1.1.4'
H H 0.0000 0.0000 'International Tables Vol C Tables 4.2.6.8 and 6.1.1.4'
O O 0.0106 0.0060 'International Tables Vol C Tables 4.2.6.8 and 6.1.1.4'
S S 0.1246 0.1234 'International Tables Vol C Tables 4.2.6.8 and 6.1.1.4'
Y Y -2.7962 3.5667 'International Tables Vol C Tables 4.2.6.8 and 6.1.1.4'

loop_
_geom_angle_atom_site_label_1
_geom_angle_atom_site_label_2
_geom_angle_atom_site_label_3
_geom_angle
_geom_angle_site_symmetry_1
_geom_angle_site_symmetry_3
_geom_angle_publ_flag
O5 Y1 O1 160.06(10) . . ?
O5 Y1 O3 80.44(9) . . ?
O1 Y1 O3 99.75(10) . . ?
O5 Y1 O4 78.06(10) . 5_565 ?
O1 Y1 O4 116.57(10) . 5_565 ?
O3 Y1 O4 124.47(9) . 5_565 ?
O5 Y1 O2 85.56(9) . 5_566 ?
O1 Y1 O2 85.42(9) . 5_566 ?
O3 Y1 O2 151.91(10) . 5_566 ?
O4 Y1 O2 75.36(9) 5_565 5_566 ?
O5 Y1 O7 83.28(10) . . ?
O1 Y1 O7 77.41(9) . . ?
O3 Y1 O7 76.96(9) . . ?
O4 Y1 O7 147.85(10) 5_565 . ?
O2 Y1 O7 77.30(10) 5_566 . ?
O5 Y1 O6 124.57(9) . 5_565 ?
O1 Y1 O6 74.07(9) . 5_565 ?
O3 Y1 O6 75.58(9) . 5_565 ?
O4 Y1 O6 75.99(9) 5_565 5_565 ?
O2 Y1 O6 131.89(9) 5_566 5_565 ?
O7 Y1 O6 135.90(10) . 5_565 ?
C1 O1 Y1 141.0(3) . . ?
O1 C1 O2 123.5(3) . . ?
O1 C1 C2 119.4(4) . . ?
O2 C1 C2 117.0(3) . . ?
O7 S1A C23A 105.7(5) . . ?
O7 S1A C22A 105.6(5) . . ?
C23A S1A C22A 97.0(6) . . ?
O7 S1B C23B 108.3(11) . . ?
O7 S1B C22B 105.3(7) . . ?
C23B S1B C22B 93.7(12) . . ?
C1 O2 Y1 130.2(3) . 5_566 ?
C7 C2 C3 120.0(4) . . ?
C7 C2 C1 120.3(4) . . ?
C3 C2 C1 119.7(4) . . ?
C8 O3 Y1 141.8(3) . . ?
C4 C3 C2 119.3(4) . . ?
C4 C3 H3 120.4 . . ?
C2 C3 H3 120.4 . . ?
C8 O4 Y1 136.7(2) . 5_565 ?
C5 C4 C3 120.9(4) . . ?
C5 C4 H4 119.5 . . ?
C3 C4 H4 119.5 . . ?
C15 O5 Y1 168.2(3) . . ?
C4 C5 C6 119.9(4) . . ?
C4 C5 H5 120.1 . . ?
C6 C5 H5 120.1 . . ?
C15 O6 Y1 120.8(2) . 5_565 ?
C5 C6 C7 120.3(4) . . ?
C5 C6 H6 119.9 . . ?
C7 C6 H6 119.9 . . ?
S1A O7 S1B 53.15(15) . . ?
S1A O7 Y1 136.19(17) . . ?
S1B O7 Y1 131.69(17) . . ?
C2 C7 C6 119.7(4) . . ?
C2 C7 H7 120.2 . . ?
C6 C7 H7 120.2 . . ?
O4 C8 O3 125.7(4) . . ?
O4 C8 C9 118.8(3) . . ?
O3 C8 C9 115.5(3) . . ?
C14 C9 C10 118.9(4) . . ?
C14 C9 C8 121.0(3) . . ?
C10 C9 C8 120.1(3) . . ?
C11 C10 C9 120.7(4) . . ?
C11 C10 H10 119.7 . . ?
C9 C10 H10 119.7 . . ?
C10 C11 C12 120.1(4) . . ?
C10 C11 H11 119.9 . . ?
C12 C11 H11 119.9 . . ?
C11 C12 C13 119.6(4) . . ?
C11 C12 H12 120.2 . . ?
C13 C12 H12 120.2 . . ?
C14 C13 C12 119.3(4) . . ?
C14 C13 H13 120.4 . . ?
C12 C13 H13 120.3 . . ?
C13 C14 C9 121.5(4) . . ?
C13 C14 H14 119.3 . . ?
C9 C14 H14 119.3 . . ?
O5 C15 O6 124.3(4) . . ?
O5 C15 C16 117.4(4) . . ?
O6 C15 C16 118.3(3) . . ?
C21 C16 C17 119.3(4) . . ?
C21 C16 C15 120.3(4) . . ?
C17 C16 C15 120.4(4) . . ?
C18 C17 C16 119.9(4) . . ?
C18 C17 H17 120.0 . . ?
C16 C17 H17 120.0 . . ?
C19 C18 C17 119.7(4) . . ?
C19 C18 H18 120.1 . . ?
C17 C18 H18 120.1 . . ?
C18 C19 C20 121.3(4) . . ?
C18 C19 H19 119.3 . . ?
C20 C19 H19 119.3 . . ?
C19 C20 C21 118.8(4) . . ?
C19 C20 H20 120.6 . . ?
C21 C20 H20 120.6 . . ?
C16 C21 C20 120.8(4) . . ?
C16 C21 H21 119.6 . . ?
C20 C21 H21 119.6 . . ?
S1A C22A H22A 109.5 . . ?
S1A C22A H22B 109.5 . . ?
H22A C22A H22B 109.5 . . ?
S1A C22A H22C 109.5 . . ?
H22A C22A H22C 109.5 . . ?
H22B C22A H22C 109.5 . . ?
S1B C22B H22D 109.5 . . ?
S1B C22B H22E 109.5 . . ?
H22D C22B H22E 109.5 . . ?
S1B C22B H22F 109.5 . . ?
H22D C22B H22F 109.5 . . ?
H22E C22B H22F 109.5 . . ?
S1A C23A H23A 109.5 . . ?
S1A C23A H23B 109.5 . . ?
H23A C23A H23B 109.5 . . ?
S1A C23A H23C 109.5 . . ?
H23A C23A H23C 109.5 . . ?
H23B C23A H23C 109.5 . . ?
S1B C23B H23D 109.5 . . ?
S1B C23B H23E 109.5 . . ?
H23D C23B H23E 109.5 . . ?
S1B C23B H23F 109.5 . . ?
H23D C23B H23F 109.5 . . ?
H23E C23B H23F 109.5 . . ?

loop_
_geom_bond_atom_site_label_1
_geom_bond_atom_site_label_2
_geom_bond_distance
_geom_bond_site_symmetry_2
_geom_bond_publ_flag
Y1 O5 2.252(3) . ?
Y1 O1 2.273(2) . ?
Y1 O3 2.283(3) . ?
Y1 O4 2.310(3) 5_565 ?
Y1 O2 2.328(2) 5_566 ?
Y1 O7 2.332(2) . ?
Y1 O6 2.349(3) 5_565 ?
O1 C1 1.261(5) . ?
C1 O2 1.270(5) . ?
C1 C2 1.496(5) . ?
S1A O7 1.488(3) . ?
S1A C23A 1.741(13) . ?
S1A C22A 1.805(15) . ?
S1B O7 1.514(4) . ?
S1B C23B 1.77(3) . ?
S1B C22B 1.85(2) . ?
O2 Y1 2.328(2) 5_566 ?
C2 C7 1.371(6) . ?
C2 C3 1.403(6) . ?
O3 C8 1.272(4) . ?
C3 C4 1.383(6) . ?
C3 H3 0.9500 . ?
O4 C8 1.253(4) . ?
O4 Y1 2.310(3) 5_565 ?
C4 C5 1.366(6) . ?
C4 H4 0.9500 . ?
O5 C15 1.253(4) . ?
C5 C6 1.379(6) . ?
C5 H5 0.9500 . ?
O6 C15 1.252(4) . ?
O6 Y1 2.349(3) 5_565 ?
C6 C7 1.398(6) . ?
C6 H6 0.9500 . ?
C7 H7 0.9500 . ?
C8 C9 1.506(5) . ?
C9 C14 1.384(5) . ?
C9 C10 1.386(5) . ?
C10 C11 1.380(5) . ?
C10 H10 0.9500 . ?
C11 C12 1.386(6) . ?
C11 H11 0.9500 . ?
C12 C13 1.402(6) . ?
C12 H12 0.9500 . ?
C13 C14 1.373(6) . ?
C13 H13 0.9500 . ?
C14 H14 0.9500 . ?
C15 C16 1.509(5) . ?
C16 C21 1.386(5) . ?
C16 C17 1.391(5) . ?
C17 C18 1.386(6) . ?
C17 H17 0.9500 . ?
C18 C19 1.375(6) . ?
C18 H18 0.9500 . ?
C19 C20 1.376(5) . ?
C19 H19 0.9500 . ?
C20 C21 1.387(6) . ?
C20 H20 0.9500 . ?
C21 H21 0.9500 . ?
C22A H22A 0.9800 . ?
C22A H22B 0.9800 . ?
C22A H22C 0.9800 . ?
C22B H22D 0.9800 . ?
C22B H22E 0.9800 . ?
C22B H22F 0.9800 . ?
C23A H23A 0.9800 . ?
C23A H23B 0.9800 . ?
C23A H23C 0.9800 . ?
C23B H23D 0.9800 . ?
C23B H23E 0.9800 . ?
C23B H23F 0.9800 . ?
